data_1576202
loop_
_publ_author_name
'Escoud&#xe9;, Emile'
'Pedr&#xf3;n, Manuel'
'Bourqui, Lilian'
'Gontard, Geoffrey'
'Vitale, Maxime R.'
'Ciofini, Ilaria'
'Lakhdar, Sami'
'Grimaud, Laurence'

_publ_section_title
;
 Photochemical activation of pincer-ligated phosphoranides: mechanistic
 insight for reduction of aryl halides.
;
_journal_issue 1
_journal_name_full 'Chemical science'
_journal_page_first 579
_journal_page_last 584
_journal_paper_doi 10.1039/d5sc06960b
_journal_volume 17
_journal_year 2026
_chemical_formula_moiety 'C40 H64 Cs F N O8 P, C7 H8'
_chemical_formula_sum 'C47 H72 Cs F N O8 P'
_chemical_formula_weight 961.93
_space_group_crystal_system monoclinic
_space_group_IT_number 14
_space_group_name_Hall '-P 2yn'
_space_group_name_H-M_alt 'P 1 21/n 1'
_atom_sites_solution_hydrogens geom
_atom_sites_solution_primary dual
_atom_sites_solution_secondary difmap
_audit_creation_method SHELXL-2019/3
_audit_update_record
;
2025-07-02 deposited with the CCDC.	2025-11-03 downloaded from the CCDC.
;
_cell_angle_alpha 90
_cell_angle_beta 93.563(1)
_cell_angle_gamma 90
_cell_formula_units_Z 4
_cell_length_a 9.9121(5)
_cell_length_b 23.2605(11)
_cell_length_c 21.4065(11)
_cell_measurement_reflns_used 9880
_cell_measurement_temperature 200(1)
_cell_measurement_theta_max 29.38
_cell_measurement_theta_min 2.24
_cell_volume 4926.0(4)
_computing_cell_refinement 'Bruker SAINT'
_computing_data_collection 'Bruker APEX2'
_computing_data_reduction 'Bruker SAINT'
_computing_molecular_graphics 'SXGRAPH (Farrugia, 2012)'
_computing_structure_refinement 'SHELXL (Sheldrick, 2015)'
_computing_structure_solution 'SHELXT (Sheldrick, 2015)'
_diffrn_ambient_temperature 200(1)
_diffrn_measured_fraction_theta_full 1.000
_diffrn_measured_fraction_theta_max 1.000
_diffrn_measurement_device_type 'Bruker APEX-II CCD'
_diffrn_measurement_method '\f and \w scans'
_diffrn_radiation_monochromator 'curved graphite'
_diffrn_radiation_source 'fine-focus sealed tube'
_diffrn_radiation_type MoK\a
_diffrn_radiation_wavelength 0.71073
_diffrn_reflns_av_R_equivalents 0.0373
_diffrn_reflns_av_unetI/netI 0.0363
_diffrn_reflns_Laue_measured_fraction_full 1.000
_diffrn_reflns_Laue_measured_fraction_max 1.000
_diffrn_reflns_limit_h_max 14
_diffrn_reflns_limit_h_min -13
_diffrn_reflns_limit_k_max 31
_diffrn_reflns_limit_k_min -33
_diffrn_reflns_limit_l_max 30
_diffrn_reflns_limit_l_min -30
_diffrn_reflns_number 64528
_diffrn_reflns_point_group_measured_fraction_full 1.000
_diffrn_reflns_point_group_measured_fraction_max 1.000
_diffrn_reflns_theta_full 25.242
_diffrn_reflns_theta_max 30.508
_diffrn_reflns_theta_min 1.906
_exptl_absorpt_coefficient_mu 0.837
_exptl_absorpt_correction_T_max 0.780
_exptl_absorpt_correction_T_min 0.686
_exptl_absorpt_correction_type numerical
_exptl_absorpt_process_details
; 
 SADABS 2016/2: Krause, L., Herbst-Irmer, R., Sheldrick G.M. & Stalke D.,
 J. Appl. Cryst. 48 (2015) 3-10
;
_exptl_crystal_colour colourless
_exptl_crystal_density_diffrn 1.297
_exptl_crystal_density_method 'not measured'
_exptl_crystal_description block
_exptl_crystal_F_000 2016
_exptl_crystal_size_max 0.65
_exptl_crystal_size_mid 0.50
_exptl_crystal_size_min 0.40
_refine_diff_density_max 1.394
_refine_diff_density_min -0.693
_refine_diff_density_rms 0.067
_refine_ls_extinction_method none
_refine_ls_goodness_of_fit_ref 1.112
_refine_ls_hydrogen_treatment constr
_refine_ls_matrix_type full
_refine_ls_number_parameters 569
_refine_ls_number_reflns 15036
_refine_ls_number_restraints 0
_refine_ls_restrained_S_all 1.112
_refine_ls_R_factor_all 0.0565
_refine_ls_R_factor_gt 0.0444
_refine_ls_shift/su_max 0.002
_refine_ls_shift/su_mean 0.000
_refine_ls_structure_factor_coef Fsqd
_refine_ls_weighting_details 'w=1/[\s^2^(Fo^2^)+(0.0260P)^2^+4.4592P] where P=(Fo^2^+2Fc^2^)/3'
_refine_ls_weighting_scheme calc
_refine_ls_wR_factor_gt 0.0924
_refine_ls_wR_factor_ref 0.0967
_reflns_number_gt 12555
_reflns_number_total 15036
_reflns_threshold_expression 'I > 2\s(I)'
_cod_data_source_file d5sc06960b3.cif
_cod_data_source_block ee300823
_cod_depositor_comments 'Adding full bibliography for 1576202--1576209.cif.'
_cod_original_sg_symbol_H-M 'P 21/n'
_cod_database_code 1576202
_shelx_shelxl_version_number 2019/3
_shelx_space_group_comment
;
The symmetry employed for this shelxl refinement is uniquely defined
by the following loop, which should always be used as a source of
symmetry information in preference to the above space-group names.
They are only intended as comments.
;

loop_
_space_group_symop_operation_xyz
'x, y, z'
'-x+1/2, y+1/2, -z+1/2'
'-x, -y, -z'
'x-1/2, -y-1/2, z-1/2'

loop_
_atom_site_label
_atom_site_type_symbol
_atom_site_fract_x
_atom_site_fract_y
_atom_site_fract_z
_atom_site_U_iso_or_equiv
_atom_site_adp_type
_atom_site_occupancy
_atom_site_site_symmetry_order
_atom_site_calc_flag
_atom_site_refinement_flags_posn
_atom_site_refinement_flags_adp
_atom_site_refinement_flags_occupancy
_atom_site_disorder_assembly
_atom_site_disorder_group
Cs1 Cs 0.56865(2) 0.30729(2) 0.14259(2) 0.03422(5) Uani 1 1 d . . . . .
P1A P 0.55984(17) 0.25182(7) 0.32613(7) 0.0193(3) Uani 0.6 1 d . . P A 1
P1B P 0.5576(3) 0.26529(10) 0.30671(10) 0.0220(4) Uani 0.4 1 d . . P A 2
F1A F 0.5018(2) 0.30209(8) 0.27776(9) 0.0255(4) Uani 0.6 1 d . . P A 1
F1B F 0.5337(4) 0.21562(16) 0.35753(18) 0.0426(9) Uani 0.4 1 d . . P A 2
O1A O 0.5882(8) 0.3035(3) 0.3866(3) 0.0221(10) Uani 0.6 1 d . . P A 1
O1B O 0.5835(11) 0.3170(4) 0.3710(4) 0.0227(15) Uani 0.4 1 d . . P A 2
O2 O 0.56484(14) 0.20588(6) 0.24865(7) 0.0281(3) Uani 1 1 d . . . . .
O3 O 0.7816(2) 0.38260(8) 0.20657(8) 0.0442(4) Uani 1 1 d . . . . .
O4 O 0.8714(2) 0.32481(8) 0.09984(9) 0.0463(4) Uani 1 1 d . . . . .
O5 O 0.6736(2) 0.27687(8) 0.01317(9) 0.0454(4) Uani 1 1 d . . . . .
O6 O 0.40969(19) 0.32646(9) 0.01304(8) 0.0443(4) Uani 1 1 d . . . . .
O7 O 0.3058(2) 0.37965(8) 0.11786(9) 0.0456(4) Uani 1 1 d . . . . .
O8 O 0.5187(2) 0.43128(8) 0.19733(8) 0.0436(4) Uani 1 1 d . . . . .
N1A N 0.7353(13) 0.2542(4) 0.3182(5) 0.0203(14) Uani 0.6 1 d . . P A 1
N1B N 0.7302(19) 0.2660(6) 0.3056(7) 0.019(2) Uani 0.4 1 d . . P A 2
C1 C 0.71375(18) 0.32995(9) 0.38648(9) 0.0220(4) Uani 1 1 d . . . . .
C2 C 0.75843(18) 0.37441(8) 0.42652(9) 0.0191(3) Uani 1 1 d . . . . .
C3 C 0.89505(18) 0.38986(8) 0.42448(9) 0.0204(4) Uani 1 1 d . . . . .
H3 H 0.928881 0.419690 0.451423 0.024 Uiso 1 1 calc R U . . .
C4 C 0.98375(18) 0.36381(8) 0.38509(8) 0.0184(3) Uani 1 1 d . . . . .
C5 C 0.93465(18) 0.32004(8) 0.34536(9) 0.0206(4) Uani 1 1 d . . . . .
H5 H 0.992088 0.302460 0.317010 0.025 Uiso 1 1 calc R U . . .
C6 C 0.80130(18) 0.30236(8) 0.34752(9) 0.0217(4) Uani 1 1 d . . . . .
C7 C 0.79133(19) 0.21659(9) 0.27716(9) 0.0218(4) Uani 1 1 d . . . . .
C8 C 0.92563(19) 0.19999(9) 0.27750(9) 0.0237(4) Uani 1 1 d . . . . .
H8 H 0.991525 0.218602 0.304556 0.028 Uiso 1 1 calc R U . . .
C9 C 0.96411(19) 0.15587(9) 0.23803(9) 0.0231(4) Uani 1 1 d . . . . .
C10 C 0.8643(2) 0.12891(9) 0.20024(9) 0.0240(4) Uani 1 1 d . . . . .
H10 H 0.890726 0.099596 0.172602 0.029 Uiso 1 1 calc R U . . .
C11 C 0.72667(19) 0.14261(8) 0.20068(9) 0.0209(4) Uani 1 1 d . . . . .
C12 C 0.69094(18) 0.18713(8) 0.24022(9) 0.0203(3) Uani 1 1 d . . . . .
C13 C 0.66232(19) 0.40408(8) 0.46915(9) 0.0213(4) Uani 1 1 d . . . . .
C14 C 0.5958(3) 0.35925(11) 0.50978(11) 0.0367(5) Uani 1 1 d . . . . .
H14A H 0.534195 0.378513 0.537088 0.055 Uiso 1 1 calc R U . . .
H14B H 0.545033 0.331738 0.482805 0.055 Uiso 1 1 calc R U . . .
H14C H 0.665807 0.338827 0.535416 0.055 Uiso 1 1 calc R U . . .
C15 C 0.5536(2) 0.43629(10) 0.42872(11) 0.0302(4) Uani 1 1 d . . . . .
H15A H 0.491462 0.455477 0.455847 0.045 Uiso 1 1 calc R U . . .
H15B H 0.596775 0.465044 0.403092 0.045 Uiso 1 1 calc R U . . .
H15C H 0.503222 0.408924 0.401408 0.045 Uiso 1 1 calc R U . . .
C16 C 0.7343(2) 0.44806(10) 0.51290(10) 0.0292(4) Uani 1 1 d . . . . .
H16A H 0.668537 0.465890 0.539249 0.044 Uiso 1 1 calc R U . . .
H16B H 0.804326 0.428652 0.539477 0.044 Uiso 1 1 calc R U . . .
H16C H 0.775970 0.477747 0.487954 0.044 Uiso 1 1 calc R U . . .
C17 C 1.13281(19) 0.38232(8) 0.38707(9) 0.0213(4) Uani 1 1 d . . . . .
C18 C 1.1926(2) 0.37850(11) 0.45485(10) 0.0318(5) Uani 1 1 d . . . . .
H18A H 1.139351 0.402445 0.481827 0.048 Uiso 1 1 calc R U . . .
H18B H 1.190350 0.338480 0.469064 0.048 Uiso 1 1 calc R U . . .
H18C H 1.286343 0.392133 0.456926 0.048 Uiso 1 1 calc R U . . .
C19 C 1.2177(2) 0.34461(10) 0.34601(11) 0.0281(4) Uani 1 1 d . . . . .
H19A H 1.180836 0.346562 0.302514 0.042 Uiso 1 1 calc R U . . .
H19B H 1.311317 0.358391 0.348548 0.042 Uiso 1 1 calc R U . . .
H19C H 1.215324 0.304738 0.360686 0.042 Uiso 1 1 calc R U . . .
C20 C 1.1430(2) 0.44486(9) 0.36440(12) 0.0326(5) Uani 1 1 d . . . . .
H20A H 1.089187 0.469781 0.390144 0.049 Uiso 1 1 calc R U . . .
H20B H 1.237653 0.457219 0.368056 0.049 Uiso 1 1 calc R U . . .
H20C H 1.108551 0.447405 0.320575 0.049 Uiso 1 1 calc R U . . .
C21 C 1.1136(2) 0.13899(11) 0.23781(11) 0.0326(5) Uani 1 1 d . . . . .
C22 C 1.1953(3) 0.19052(16) 0.2179(3) 0.0912(16) Uani 1 1 d . . . . .
H22A H 1.161151 0.203221 0.176180 0.137 Uiso 1 1 calc R U . . .
H22B H 1.186707 0.221909 0.247888 0.137 Uiso 1 1 calc R U . . .
H22C H 1.290575 0.179588 0.216673 0.137 Uiso 1 1 calc R U . . .
C23 C 1.1640(4) 0.1187(3) 0.30157(16) 0.105(2) Uani 1 1 d . . . . .
H23A H 1.110447 0.085574 0.313707 0.157 Uiso 1 1 calc R U . . .
H23B H 1.259167 0.107491 0.300725 0.157 Uiso 1 1 calc R U . . .
H23C H 1.155298 0.149812 0.331940 0.157 Uiso 1 1 calc R U . . .
C24 C 1.1375(3) 0.09094(14) 0.19129(16) 0.0548(8) Uani 1 1 d . . . . .
H24A H 1.105288 0.103178 0.149159 0.082 Uiso 1 1 calc R U . . .
H24B H 1.234301 0.082318 0.191862 0.082 Uiso 1 1 calc R U . . .
H24C H 1.088105 0.056456 0.202964 0.082 Uiso 1 1 calc R U . . .
C25 C 0.6184(2) 0.10886(9) 0.16219(10) 0.0259(4) Uani 1 1 d . . . . .
C26 C 0.6803(2) 0.06291(10) 0.12083(12) 0.0353(5) Uani 1 1 d . . . . .
H26A H 0.607773 0.042306 0.097008 0.053 Uiso 1 1 calc R U . . .
H26B H 0.739315 0.081490 0.091823 0.053 Uiso 1 1 calc R U . . .
H26C H 0.733073 0.035679 0.147345 0.053 Uiso 1 1 calc R U . . .
C27 C 0.5275(2) 0.07824(10) 0.20687(13) 0.0371(5) Uani 1 1 d . . . . .
H27A H 0.457656 0.056464 0.182626 0.056 Uiso 1 1 calc R U . . .
H27B H 0.582033 0.051887 0.233747 0.056 Uiso 1 1 calc R U . . .
H27C H 0.484541 0.106760 0.232874 0.056 Uiso 1 1 calc R U . . .
C28 C 0.5342(3) 0.14973(10) 0.11896(12) 0.0373(5) Uani 1 1 d . . . . .
H28A H 0.465117 0.127700 0.094521 0.056 Uiso 1 1 calc R U . . .
H28B H 0.490331 0.178537 0.144254 0.056 Uiso 1 1 calc R U . . .
H28C H 0.593408 0.169010 0.090541 0.056 Uiso 1 1 calc R U . . .
C29 C 0.7500(3) 0.43456(12) 0.23659(13) 0.0512(7) Uani 1 1 d . . . . .
H29A H 0.764562 0.467432 0.208417 0.061 Uiso 1 1 calc R U . . .
H29B H 0.809858 0.439519 0.274978 0.061 Uiso 1 1 calc R U . . .
C30 C 0.6064(4) 0.43324(12) 0.25308(12) 0.0530(8) Uani 1 1 d . . . . .
H30A H 0.590741 0.399040 0.279189 0.064 Uiso 1 1 calc R U . . .
H30B H 0.586273 0.467936 0.277627 0.064 Uiso 1 1 calc R U . . .
C31 C 0.3806(3) 0.43004(14) 0.21035(15) 0.0553(8) Uani 1 1 d . . . . .
H31A H 0.359581 0.463274 0.236950 0.066 Uiso 1 1 calc R U . . .
H31B H 0.360908 0.394392 0.233361 0.066 Uiso 1 1 calc R U . . .
C32 C 0.2953(3) 0.43230(13) 0.15052(17) 0.0559(8) Uani 1 1 d . . . . .
H32A H 0.199852 0.439265 0.159463 0.067 Uiso 1 1 calc R U . . .
H32B H 0.325480 0.464347 0.124349 0.067 Uiso 1 1 calc R U . . .
C33 C 0.2375(3) 0.38024(15) 0.05710(15) 0.0539(7) Uani 1 1 d . . . . .
H33A H 0.266735 0.414017 0.033245 0.065 Uiso 1 1 calc R U . . .
H33B H 0.138727 0.382988 0.060937 0.065 Uiso 1 1 calc R U . . .
C34 C 0.2703(3) 0.32624(15) 0.02354(15) 0.0533(7) Uani 1 1 d . . . . .
H34A H 0.248246 0.292396 0.049021 0.064 Uiso 1 1 calc R U . . .
H34B H 0.216301 0.324063 -0.016885 0.064 Uiso 1 1 calc R U . . .
C35 C 0.4460(3) 0.28296(14) -0.02937(14) 0.0533(8) Uani 1 1 d . . . . .
H35A H 0.389473 0.286127 -0.069012 0.064 Uiso 1 1 calc R U . . .
H35B H 0.431286 0.244512 -0.011164 0.064 Uiso 1 1 calc R U . . .
C36 C 0.5911(3) 0.29046(14) -0.04158(12) 0.0524(7) Uani 1 1 d . . . . .
H36A H 0.614564 0.264985 -0.076330 0.063 Uiso 1 1 calc R U . . .
H36B H 0.607661 0.330693 -0.054088 0.063 Uiso 1 1 calc R U . . .
C37 C 0.8141(3) 0.27979(15) 0.00324(16) 0.0564(8) Uani 1 1 d . . . . .
H37A H 0.835186 0.316915 -0.016571 0.068 Uiso 1 1 calc R U . . .
H37B H 0.839038 0.248400 -0.025074 0.068 Uiso 1 1 calc R U . . .
C38 C 0.8925(3) 0.27431(14) 0.06450(18) 0.0578(8) Uani 1 1 d . . . . .
H38A H 0.861942 0.240104 0.087233 0.069 Uiso 1 1 calc R U . . .
H38B H 0.989907 0.269743 0.057846 0.069 Uiso 1 1 calc R U . . .
C39 C 0.9451(3) 0.32533(14) 0.15920(15) 0.0529(7) Uani 1 1 d . . . . .
H39A H 1.043058 0.321276 0.153577 0.063 Uiso 1 1 calc R U . . .
H39B H 0.916224 0.292877 0.185141 0.063 Uiso 1 1 calc R U . . .
C40 C 0.9182(3) 0.38074(14) 0.19046(13) 0.0517(8) Uani 1 1 d . . . . .
H40A H 0.978994 0.384779 0.228676 0.062 Uiso 1 1 calc R U . . .
H40B H 0.936172 0.413039 0.162026 0.062 Uiso 1 1 calc R U . . .
C41 C 0.7330(4) 0.49360(14) 0.06684(15) 0.0632(9) Uani 1 1 d . . . . .
C42 C 0.8725(5) 0.49713(17) 0.06261(17) 0.0720(10) Uani 1 1 d . . . . .
H42 H 0.918759 0.468045 0.041303 0.086 Uiso 1 1 calc R U . . .
C43 C 0.9439(6) 0.5433(2) 0.0896(2) 0.0954(14) Uani 1 1 d . . . . .
H43 H 1.038560 0.545894 0.085286 0.115 Uiso 1 1 calc R U . . .
C44 C 0.8823(7) 0.5842(2) 0.1216(2) 0.0957(17) Uani 1 1 d . . . . .
H44 H 0.931998 0.614760 0.141520 0.115 Uiso 1 1 calc R U . . .
C45 C 0.7462(7) 0.58027(18) 0.12446(19) 0.0894(15) Uani 1 1 d . . . . .
H45 H 0.700633 0.609610 0.145741 0.107 Uiso 1 1 calc R U . . .
C46 C 0.6709(5) 0.53578(17) 0.09798(18) 0.0757(11) Uani 1 1 d . . . . .
H46 H 0.575866 0.534662 0.101535 0.091 Uiso 1 1 calc R U . . .
C47 C 0.6556(6) 0.44401(17) 0.0376(2) 0.0973(16) Uani 1 1 d . . . . .
H47A H 0.559158 0.448724 0.043982 0.146 Uiso 1 1 calc R U . . .
H47B H 0.688019 0.408036 0.057058 0.146 Uiso 1 1 calc R U . . .
H47C H 0.669022 0.442866 -0.007359 0.146 Uiso 1 1 calc R U . . .

loop_
_atom_site_aniso_label
_atom_site_aniso_U_11
_atom_site_aniso_U_22
_atom_site_aniso_U_33
_atom_site_aniso_U_23
_atom_site_aniso_U_13
_atom_site_aniso_U_12
Cs1 0.04610(9) 0.02808(7) 0.02837(7) -0.00136(5) 0.00129(5) -0.00295(6)
P1A 0.0137(4) 0.0206(7) 0.0239(7) -0.0059(5) 0.0027(5) -0.0018(4)
P1B 0.0131(7) 0.0247(11) 0.0283(11) -0.0090(8) 0.0017(8) -0.0023(7)
F1A 0.0258(9) 0.0222(9) 0.0281(9) -0.0033(8) -0.0006(8) 0.0081(8)
F1B 0.052(2) 0.0321(18) 0.046(2) -0.0053(16) 0.0186(17) -0.0114(16)
O1A 0.0170(15) 0.027(3) 0.023(2) -0.0091(15) 0.0044(17) -0.0043(17)
O1B 0.013(2) 0.028(4) 0.028(4) -0.014(2) 0.004(3) -0.002(3)
O2 0.0146(6) 0.0291(7) 0.0403(8) -0.0175(6) 0.0002(6) 0.0019(5)
O3 0.0566(12) 0.0391(10) 0.0358(9) -0.0024(8) -0.0053(8) -0.0126(8)
O4 0.0460(11) 0.0443(10) 0.0479(11) 0.0011(9) -0.0032(9) 0.0044(8)
O5 0.0500(11) 0.0477(11) 0.0388(9) -0.0087(8) 0.0059(8) -0.0010(9)
O6 0.0453(10) 0.0513(11) 0.0358(9) -0.0095(8) -0.0021(8) -0.0022(9)
O7 0.0494(11) 0.0416(10) 0.0461(10) 0.0032(8) 0.0065(9) 0.0065(8)
O8 0.0615(12) 0.0381(9) 0.0321(9) -0.0022(7) 0.0102(8) -0.0062(9)
N1A 0.0120(19) 0.020(4) 0.028(4) -0.008(2) -0.002(2) 0.002(2)
N1B 0.012(3) 0.017(5) 0.028(6) -0.011(3) -0.003(4) 0.005(3)
C1 0.0134(8) 0.0263(9) 0.0263(9) -0.0093(7) 0.0010(7) -0.0001(7)
C2 0.0162(8) 0.0203(8) 0.0208(8) -0.0047(7) 0.0001(6) 0.0011(6)
C3 0.0177(8) 0.0206(8) 0.0226(8) -0.0057(7) -0.0009(7) -0.0007(7)
C4 0.0145(8) 0.0204(8) 0.0200(8) -0.0012(7) -0.0012(6) -0.0003(6)
C5 0.0174(8) 0.0243(9) 0.0202(8) -0.0051(7) 0.0014(7) 0.0023(7)
C6 0.0149(8) 0.0240(9) 0.0260(9) -0.0096(7) -0.0006(7) 0.0011(7)
C7 0.0170(8) 0.0238(9) 0.0245(9) -0.0094(7) 0.0010(7) 0.0010(7)
C8 0.0171(8) 0.0272(10) 0.0267(9) -0.0089(8) -0.0001(7) 0.0013(7)
C9 0.0167(8) 0.0264(9) 0.0263(9) -0.0035(7) 0.0032(7) 0.0043(7)
C10 0.0233(9) 0.0229(9) 0.0261(9) -0.0078(7) 0.0034(7) 0.0034(7)
C11 0.0201(8) 0.0199(8) 0.0226(9) -0.0055(7) 0.0011(7) 0.0005(7)
C12 0.0159(8) 0.0200(8) 0.0248(9) -0.0054(7) 0.0008(7) 0.0010(7)
C13 0.0182(8) 0.0221(9) 0.0236(9) -0.0071(7) 0.0018(7) 0.0004(7)
C14 0.0430(13) 0.0358(12) 0.0328(11) -0.0043(10) 0.0147(10) -0.0025(10)
C15 0.0211(9) 0.0344(11) 0.0350(11) -0.0071(9) -0.0003(8) 0.0057(8)
C16 0.0251(10) 0.0317(11) 0.0304(10) -0.0154(9) -0.0013(8) 0.0047(8)
C17 0.0159(8) 0.0231(9) 0.0248(9) -0.0010(7) 0.0008(7) -0.0032(7)
C18 0.0182(9) 0.0468(13) 0.0298(10) -0.0010(9) -0.0044(8) -0.0035(9)
C19 0.0171(9) 0.0326(11) 0.0352(11) -0.0043(9) 0.0063(8) -0.0027(8)
C20 0.0288(11) 0.0244(10) 0.0447(13) 0.0019(9) 0.0031(9) -0.0065(8)
C21 0.0186(9) 0.0400(12) 0.0394(12) -0.0127(10) 0.0025(8) 0.0078(9)
C22 0.0274(14) 0.061(2) 0.189(5) -0.023(3) 0.036(2) -0.0020(14)
C23 0.063(2) 0.202(5) 0.0479(19) -0.008(3) -0.0089(17) 0.084(3)
C24 0.0299(13) 0.0652(19) 0.0693(19) -0.0267(16) 0.0037(13) 0.0185(13)
C25 0.0237(9) 0.0222(9) 0.0313(10) -0.0120(8) -0.0016(8) 0.0005(7)
C26 0.0349(12) 0.0312(11) 0.0395(12) -0.0191(10) 0.0003(10) -0.0004(9)
C27 0.0304(11) 0.0278(11) 0.0537(15) -0.0125(10) 0.0064(10) -0.0063(9)
C28 0.0375(12) 0.0319(12) 0.0402(12) -0.0120(10) -0.0158(10) 0.0024(10)
C29 0.077(2) 0.0364(14) 0.0388(14) -0.0029(11) -0.0128(14) -0.0134(14)
C30 0.097(3) 0.0331(13) 0.0286(12) -0.0063(10) -0.0005(14) -0.0011(14)
C31 0.073(2) 0.0443(16) 0.0513(17) -0.0111(13) 0.0268(16) -0.0003(14)
C32 0.0481(16) 0.0438(16) 0.078(2) -0.0007(15) 0.0240(16) 0.0087(13)
C33 0.0417(15) 0.0628(19) 0.0570(18) 0.0156(15) 0.0017(13) 0.0098(14)
C34 0.0414(15) 0.069(2) 0.0481(16) 0.0035(14) -0.0092(13) -0.0056(14)
C35 0.069(2) 0.0509(16) 0.0385(14) -0.0160(13) -0.0116(14) -0.0004(15)
C36 0.079(2) 0.0497(16) 0.0291(12) -0.0117(11) 0.0053(13) 0.0046(15)
C37 0.0563(18) 0.0552(18) 0.0601(18) -0.0195(15) 0.0236(15) -0.0027(14)
C38 0.0424(16) 0.0453(16) 0.087(2) -0.0066(16) 0.0108(16) 0.0072(13)
C39 0.0405(15) 0.0618(18) 0.0548(17) 0.0198(15) -0.0095(13) -0.0035(13)
C40 0.0500(16) 0.0626(18) 0.0400(14) 0.0130(13) -0.0165(12) -0.0197(14)
C41 0.094(3) 0.0462(17) 0.0495(17) 0.0164(14) 0.0049(18) 0.0055(17)
C42 0.097(3) 0.064(2) 0.055(2) 0.0084(17) 0.008(2) 0.016(2)
C43 0.107(4) 0.102(4) 0.076(3) 0.014(3) -0.009(3) -0.007(3)
C44 0.167(5) 0.058(2) 0.059(2) 0.003(2) -0.010(3) -0.021(3)
C45 0.160(5) 0.052(2) 0.056(2) 0.0005(18) 0.008(3) 0.021(3)
C46 0.108(3) 0.064(2) 0.058(2) 0.0145(18) 0.026(2) 0.015(2)
C47 0.134(4) 0.055(2) 0.100(3) 0.009(2) -0.026(3) -0.012(2)

loop_
_atom_type_symbol
_atom_type_description
_atom_type_scat_dispersion_real
_atom_type_scat_dispersion_imag
_atom_type_scat_source
C C 0.0033 0.0016 'International Tables Vol C Tables 4.2.6.8 and 6.1.1.4'
H H 0.0000 0.0000 'International Tables Vol C Tables 4.2.6.8 and 6.1.1.4'
N N 0.0061 0.0033 'International Tables Vol C Tables 4.2.6.8 and 6.1.1.4'
O O 0.0106 0.0060 'International Tables Vol C Tables 4.2.6.8 and 6.1.1.4'
F F 0.0171 0.0103 'International Tables Vol C Tables 4.2.6.8 and 6.1.1.4'
P P 0.1023 0.0942 'International Tables Vol C Tables 4.2.6.8 and 6.1.1.4'
Cs Cs -0.3680 2.1192 'International Tables Vol C Tables 4.2.6.8 and 6.1.1.4'

loop_
_geom_angle_atom_site_label_1
_geom_angle_atom_site_label_2
_geom_angle_atom_site_label_3
_geom_angle
_geom_angle_site_symmetry_1
_geom_angle_site_symmetry_3
_geom_angle_publ_flag
F1A P1A N1A 103.1(2) . . ?
F1A P1A O1A 90.63(18) . . ?
N1A P1A O1A 86.4(5) . . ?
F1A P1A O2 83.21(10) . . ?
N1A P1A O2 81.9(4) . . ?
O1A P1A O2 165.2(2) . . ?
F1B P1B N1B 101.8(4) . . ?
F1B P1B O1B 89.0(3) . . ?
N1B P1B O1B 84.9(7) . . ?
F1B P1B O2 86.11(18) . . ?
N1B P1B O2 85.3(6) . . ?
O1B P1B O2 167.9(3) . . ?
C1 O1A P1A 113.5(5) . . ?
C1 O1B P1B 114.7(7) . . ?
C12 O2 P1B 113.85(14) . . ?
C12 O2 P1A 111.07(12) . . ?
C29 O3 C40 112.2(2) . . ?
C38 O4 C39 113.4(2) . . ?
C36 O5 C37 112.6(2) . . ?
C34 O6 C35 112.8(2) . . ?
C32 O7 C33 113.3(2) . . ?
C31 O8 C30 112.4(2) . . ?
C7 N1A C6 126.0(10) . . ?
C7 N1A P1A 118.8(8) . . ?
C6 N1A P1A 114.3(8) . . ?
C6 N1B C7 122.9(12) . . ?
C6 N1B P1B 117.6(12) . . ?
C7 N1B P1B 116.2(11) . . ?
O1B C1 C6 111.9(5) . . ?
O1A C1 C6 112.9(3) . . ?
O1B C1 C2 125.3(5) . . ?
O1A C1 C2 125.2(3) . . ?
C6 C1 C2 121.42(17) . . ?
C1 C2 C3 116.08(17) . . ?
C1 C2 C13 121.08(16) . . ?
C3 C2 C13 122.84(16) . . ?
C4 C3 C2 123.59(17) . . ?
C3 C4 C5 118.48(16) . . ?
C3 C4 C17 120.19(16) . . ?
C5 C4 C17 121.32(16) . . ?
C6 C5 C4 119.53(17) . . ?
C5 C6 N1B 127.1(8) . . ?
C5 C6 C1 120.81(17) . . ?
N1B C6 C1 110.8(8) . . ?
C5 C6 N1A 129.1(5) . . ?
C1 C6 N1A 109.9(6) . . ?
N1A C7 C8 126.7(5) . . ?
N1A C7 C12 111.5(5) . . ?
C8 C7 C12 120.79(17) . . ?
C8 C7 N1B 130.2(8) . . ?
C12 C7 N1B 108.8(7) . . ?
C7 C8 C9 119.99(17) . . ?
C10 C9 C8 118.22(17) . . ?
C10 C9 C21 122.43(18) . . ?
C8 C9 C21 119.35(18) . . ?
C9 C10 C11 123.50(18) . . ?
C12 C11 C10 117.14(17) . . ?
C12 C11 C25 120.74(17) . . ?
C10 C11 C25 122.05(17) . . ?
O2 C12 C11 126.42(16) . . ?
O2 C12 C7 113.34(16) . . ?
C11 C12 C7 120.23(17) . . ?
C2 C13 C16 112.55(16) . . ?
C2 C13 C14 109.77(17) . . ?
C16 C13 C14 107.91(18) . . ?
C2 C13 C15 109.04(16) . . ?
C16 C13 C15 107.61(17) . . ?
C14 C13 C15 109.92(18) . . ?
C19 C17 C18 108.41(17) . . ?
C19 C17 C4 112.68(16) . . ?
C18 C17 C4 108.91(16) . . ?
C19 C17 C20 108.15(17) . . ?
C18 C17 C20 108.89(17) . . ?
C4 C17 C20 109.74(16) . . ?
C23 C21 C22 110.5(3) . . ?
C23 C21 C24 107.9(3) . . ?
C22 C21 C24 106.7(3) . . ?
C23 C21 C9 110.2(2) . . ?
C22 C21 C9 109.3(2) . . ?
C24 C21 C9 112.25(19) . . ?
C11 C25 C27 108.85(18) . . ?
C11 C25 C28 110.10(17) . . ?
C27 C25 C28 110.23(19) . . ?
C11 C25 C26 112.01(17) . . ?
C27 C25 C26 107.91(18) . . ?
C28 C25 C26 107.71(19) . . ?
O3 C29 C30 109.4(2) . . ?
O8 C30 C29 110.1(2) . . ?
O8 C31 C32 109.5(2) . . ?
O7 C32 C31 109.8(2) . . ?
O7 C33 C34 109.0(2) . . ?
O6 C34 C33 108.5(2) . . ?
O6 C35 C36 108.3(2) . . ?
O5 C36 C35 110.0(2) . . ?
O5 C37 C38 109.1(3) . . ?
O4 C38 C37 108.2(2) . . ?
O4 C39 C40 108.2(2) . . ?
O3 C40 C39 109.7(2) . . ?
C46 C41 C42 118.2(4) . . ?
C46 C41 C47 121.7(4) . . ?
C42 C41 C47 120.1(4) . . ?
C43 C42 C41 120.0(4) . . ?
C44 C43 C42 121.5(5) . . ?
C43 C44 C45 117.4(5) . . ?
C44 C45 C46 123.2(4) . . ?
C41 C46 C45 119.7(5) . . ?

loop_
_geom_bond_atom_site_label_1
_geom_bond_atom_site_label_2
_geom_bond_distance
_geom_bond_site_symmetry_2
_geom_bond_publ_flag
P1A F1A 1.642(2) . ?
P1A N1A 1.759(13) . ?
P1A O1A 1.777(8) . ?
P1A O2 1.976(2) . ?
P1B F1B 1.614(4) . ?
P1B N1B 1.712(19) . ?
P1B O1B 1.835(11) . ?
P1B O2 1.863(3) . ?
O1A C1 1.389(8) . ?
O1B C1 1.347(11) . ?
O2 C12 1.346(2) . ?
O3 C29 1.413(3) . ?
O3 C40 1.419(4) . ?
O4 C38 1.420(4) . ?
O4 C39 1.426(3) . ?
O5 C36 1.422(3) . ?
O5 C37 1.424(4) . ?
O6 C34 1.414(4) . ?
O6 C35 1.421(3) . ?
O7 C32 1.417(4) . ?
O7 C33 1.428(4) . ?
O8 C31 1.414(4) . ?
O8 C30 1.433(3) . ?
N1A C7 1.380(13) . ?
N1A C6 1.424(13) . ?
N1B C6 1.392(18) . ?
N1B C7 1.451(17) . ?
C1 C6 1.396(3) . ?
C1 C2 1.398(3) . ?
C2 C3 1.404(3) . ?
C2 C13 1.525(3) . ?
C3 C4 1.394(3) . ?
C4 C5 1.395(2) . ?
C4 C17 1.537(3) . ?
C5 C6 1.388(3) . ?
C7 C8 1.386(3) . ?
C7 C12 1.410(2) . ?
C8 C9 1.397(3) . ?
C9 C10 1.388(3) . ?
C9 C21 1.533(3) . ?
C10 C11 1.402(3) . ?
C11 C12 1.397(3) . ?
C11 C25 1.529(3) . ?
C13 C16 1.533(3) . ?
C13 C14 1.533(3) . ?
C13 C15 1.535(3) . ?
C17 C19 1.530(3) . ?
C17 C18 1.535(3) . ?
C17 C20 1.539(3) . ?
C21 C23 1.500(4) . ?
C21 C22 1.522(4) . ?
C21 C24 1.525(3) . ?
C25 C27 1.530(3) . ?
C25 C28 1.536(3) . ?
C25 C26 1.540(3) . ?
C29 C30 1.488(5) . ?
C31 C32 1.491(5) . ?
C33 C34 1.493(5) . ?
C35 C36 1.488(5) . ?
C37 C38 1.488(5) . ?
C39 C40 1.484(5) . ?
C41 C46 1.355(5) . ?
C41 C42 1.394(6) . ?
C41 C47 1.500(5) . ?
C42 C43 1.392(6) . ?
C43 C44 1.342(7) . ?
C44 C45 1.358(7) . ?
C45 C46 1.377(6) . ?
